data_1514384
loop_
_publ_author_name
'Nawn, Graeme'
'Oakley, Simon R.'
'Majewski, Marek B.'
'McDonald, Robert'
'Patrick, Brian O.'
'Hicks, Robin G.'

_publ_section_title
;
 Redox-active, near-infrared dyes based on &#x2018;Nindigo&#x2019;
 (indigo-N,N&#x2032;-diarylimine) boron chelate complexes
;
_journal_issue 2
_journal_name_full 'Chemical Science'
_journal_page_first 612
_journal_paper_doi 10.1039/c2sc21307a
_journal_volume 4
_journal_year 2013
_chemical_formula_moiety 'C40 H43 B F2 N4'
_chemical_formula_sum 'C40 H43 B F2 N4'
_chemical_formula_weight 628.59
_chemical_name_systematic
;
?
;
_space_group_IT_number 2
_symmetry_cell_setting triclinic
_symmetry_space_group_name_Hall '-P 1'
_symmetry_space_group_name_H-M 'P -1'
_atom_sites_solution_hydrogens geom
_atom_sites_solution_primary direct
_atom_sites_solution_secondary difmap
_audit_creation_method SHELXL-97
_cell_angle_alpha 91.7881(8)
_cell_angle_beta 95.0164(8)
_cell_angle_gamma 100.2580(8)
_cell_formula_units_Z 4
_cell_length_a 10.7533(7)
_cell_length_b 13.3999(8)
_cell_length_c 24.5025(15)
_cell_measurement_reflns_used 4683
_cell_measurement_temperature 173(2)
_cell_measurement_theta_max 25.52
_cell_measurement_theta_min 2.18
_cell_volume 3457.0(4)
_computing_cell_refinement 'Bruker SAINT'
_computing_data_collection 'Bruker APEX2'
_computing_data_reduction 'Bruker SAINT'
_computing_molecular_graphics 'Bruker SHELXTL'
_computing_publication_material 'Bruker SHELXTL'
_computing_structure_refinement 'SHELXL-97 (Sheldrick, 2008)'
_computing_structure_solution 'SHELXD (Schneider & Sheldrick, 2002)'
_diffrn_ambient_temperature 173(2)
_diffrn_measured_fraction_theta_full 0.998
_diffrn_measured_fraction_theta_max 0.998
_diffrn_measurement_device_type 'Bruker APEX-II CCD'
_diffrn_measurement_method '\w scans'
_diffrn_radiation_monochromator graphite
_diffrn_radiation_source 'fine-focus sealed tube'
_diffrn_radiation_type MoK\a
_diffrn_radiation_wavelength 0.71073
_diffrn_reflns_av_R_equivalents 0.0000
_diffrn_reflns_av_sigmaI/netI 0.0459
_diffrn_reflns_limit_h_max 13
_diffrn_reflns_limit_h_min -13
_diffrn_reflns_limit_k_max 16
_diffrn_reflns_limit_k_min -16
_diffrn_reflns_limit_l_max 29
_diffrn_reflns_limit_l_min 0
_diffrn_reflns_number 23870
_diffrn_reflns_theta_full 25.75
_diffrn_reflns_theta_max 25.75
_diffrn_reflns_theta_min 1.55
_exptl_absorpt_coefficient_mu 0.078
_exptl_absorpt_correction_T_max 0.9882
_exptl_absorpt_correction_T_min 0.9601
_exptl_absorpt_correction_type integration
_exptl_absorpt_process_details 'TWINABS (Sheldrick, 2008)'
_exptl_crystal_colour brown
_exptl_crystal_density_diffrn 1.208
_exptl_crystal_density_method 'not measured'
_exptl_crystal_description prism
_exptl_crystal_F_000 1336
_exptl_crystal_size_max 0.53
_exptl_crystal_size_mid 0.18
_exptl_crystal_size_min 0.15
_refine_diff_density_max 0.387
_refine_diff_density_min -0.272
_refine_diff_density_rms 0.048
_refine_ls_extinction_method none
_refine_ls_goodness_of_fit_ref 1.024
_refine_ls_hydrogen_treatment constr
_refine_ls_matrix_type full
_refine_ls_number_parameters 848
_refine_ls_number_reflns 23870
_refine_ls_number_restraints 0
_refine_ls_restrained_S_all 1.024
_refine_ls_R_factor_all 0.0957
_refine_ls_R_factor_gt 0.0597
_refine_ls_shift/su_max 0.000
_refine_ls_shift/su_mean 0.000
_refine_ls_structure_factor_coef Fsqd
_refine_ls_weighting_details 'calc w=1/[\s^2^(Fo^2^)+(0.0699P)^2^+1.1482P] where P=(Fo^2^+2Fc^2^)/3'
_refine_ls_weighting_scheme calc
_refine_ls_wR_factor_gt 0.1359
_refine_ls_wR_factor_ref 0.1575
_reflns_number_gt 16611
_reflns_number_total 23870
_reflns_threshold_expression I>2\s(I)
_cod_data_source_file c2sc21307a.txt
_cod_data_source_block vic1003
_cod_depositor_comments
;
The following automatic conversions were performed:

'_symmetry_cell_setting' value 'Triclinic' changed to 'triclinic'
according to
/usr/data/users/saulius/automatic-downloads/retrospective/RSC/lib/dictionaries/cif_core.dic
dictionary named 'cif_core.dic' version 2.4.2 from 2011-04-26.

Automatic conversion script
Id: cif_fix_values 2281 2013-09-26 08:29:07Z andrius 
;
_cod_database_code 1514384

loop_
_symmetry_equiv_pos_as_xyz
'x, y, z'
'-x, -y, -z'

loop_
_atom_site_label
_atom_site_type_symbol
_atom_site_fract_x
_atom_site_fract_y
_atom_site_fract_z
_atom_site_U_iso_or_equiv
_atom_site_adp_type
_atom_site_occupancy
_atom_site_symmetry_multiplicity
_atom_site_calc_flag
_atom_site_refinement_flags
F1A F 0.27140(10) 0.31625(8) 0.32809(4) 0.0359(3) Uani 1 1 d .
F2A F 0.23071(11) 0.43550(8) 0.26983(5) 0.0393(3) Uani 1 1 d .
N11A N 0.13125(14) 0.26191(10) 0.24597(6) 0.0252(3) Uani 1 1 d .
N12A N -0.10999(14) 0.08852(11) 0.16925(6) 0.0273(3) Uani 1 1 d .
N21A N -0.21327(14) 0.19691(11) 0.25891(6) 0.0280(4) Uani 1 1 d .
H21A H -0.2530 0.1519 0.2334 0.034 Uiso 1 1 calc R
N22A N 0.06119(13) 0.35947(10) 0.32296(6) 0.0240(3) Uani 1 1 d .
C11A C 0.00906(16) 0.21403(12) 0.23430(7) 0.0239(4) Uani 1 1 d .
C12A C -0.00229(17) 0.14252(13) 0.18629(7) 0.0250(4) Uani 1 1 d .
C13A C 0.12786(17) 0.15391(13) 0.16973(7) 0.0267(4) Uani 1 1 d .
C14A C 0.20502(17) 0.22589(13) 0.20708(7) 0.0271(4) Uani 1 1 d .
C15A C 0.33403(19) 0.25382(15) 0.20367(8) 0.0331(5) Uani 1 1 d .
H15A H 0.3853 0.3029 0.2288 0.040 Uiso 1 1 calc R
C16A C 0.38559(19) 0.20683(16) 0.16183(9) 0.0397(5) Uani 1 1 d .
H16A H 0.4741 0.2241 0.1586 0.048 Uiso 1 1 calc R
C17A C 0.3111(2) 0.13521(16) 0.12463(9) 0.0394(5) Uani 1 1 d .
H17A H 0.3493 0.1043 0.0966 0.047 Uiso 1 1 calc R
C18A C 0.18183(19) 0.10868(14) 0.12811(8) 0.0329(4) Uani 1 1 d .
H18A H 0.1307 0.0604 0.1025 0.040 Uiso 1 1 calc R
C21A C -0.08459(17) 0.23574(12) 0.26473(7) 0.0245(4) Uani 1 1 d .
C22A C -0.05671(16) 0.30870(12) 0.30959(7) 0.0237(4) Uani 1 1 d .
C23A C -0.17547(16) 0.31184(13) 0.33236(7) 0.0252(4) Uani 1 1 d .
C24A C -0.26865(17) 0.24056(13) 0.29976(8) 0.0274(4) Uani 1 1 d .
C25A C -0.39571(18) 0.22437(15) 0.30974(9) 0.0342(5) Uani 1 1 d .
H25A H -0.4572 0.1761 0.2881 0.041 Uiso 1 1 calc R
C26A C -0.42924(19) 0.28066(15) 0.35203(9) 0.0395(5) Uani 1 1 d .
H26A H -0.5158 0.2712 0.3593 0.047 Uiso 1 1 calc R
C27A C -0.34002(19) 0.35142(15) 0.38463(9) 0.0372(5) Uani 1 1 d .
H27A H -0.3670 0.3890 0.4135 0.045 Uiso 1 1 calc R
C28A C -0.21320(17) 0.36749(14) 0.37555(8) 0.0307(4) Uani 1 1 d .
H28A H -0.1527 0.4152 0.3980 0.037 Uiso 1 1 calc R
C31A C -0.12093(17) 0.02269(13) 0.12157(8) 0.0280(4) Uani 1 1 d .
C32A C -0.11898(19) -0.08089(14) 0.12851(8) 0.0342(5) Uani 1 1 d .
C33A C -0.1346(2) -0.14426(16) 0.08148(9) 0.0428(5) Uani 1 1 d .
H33A H -0.1320 -0.2143 0.0849 0.051 Uiso 1 1 calc R
C34A C -0.1537(2) -0.10810(17) 0.03007(9) 0.0434(5) Uani 1 1 d .
H34A H -0.1632 -0.1528 -0.0015 0.052 Uiso 1 1 calc R
C35A C -0.15913(19) -0.00642(16) 0.02437(8) 0.0391(5) Uani 1 1 d .
H35A H -0.1736 0.0177 -0.0113 0.047 Uiso 1 1 calc R
C36A C -0.14384(18) 0.06126(14) 0.06981(8) 0.0316(4) Uani 1 1 d .
C37A C -0.1003(2) -0.11919(16) 0.18568(9) 0.0489(6) Uani 1 1 d .
H37A H -0.1279 -0.0700 0.2116 0.059 Uiso 1 1 calc R
C38A C 0.0395(3) -0.11989(19) 0.20248(12) 0.0737(9) Uani 1 1 d .
H38A H 0.0895 -0.0523 0.1985 0.088 Uiso 1 1 calc R
H38B H 0.0691 -0.1696 0.1790 0.088 Uiso 1 1 calc R
H38C H 0.0499 -0.1383 0.2408 0.088 Uiso 1 1 calc R
C39A C -0.1796(2) -0.22229(18) 0.19273(12) 0.0649(7) Uani 1 1 d .
H39A H -0.1627 -0.2428 0.2303 0.078 Uiso 1 1 calc R
H39B H -0.1577 -0.2721 0.1668 0.078 Uiso 1 1 calc R
H39C H -0.2698 -0.2187 0.1856 0.078 Uiso 1 1 calc R
C40A C -0.1551(2) 0.17210(16) 0.06517(9) 0.0417(5) Uani 1 1 d .
H40A H -0.0830 0.2133 0.0892 0.050 Uiso 1 1 calc R
C41A C -0.1474(3) 0.21047(19) 0.00757(10) 0.0600(7) Uani 1 1 d .
H41A H -0.0680 0.1988 -0.0062 0.072 Uiso 1 1 calc R
H41B H -0.1495 0.2833 0.0085 0.072 Uiso 1 1 calc R
H41C H -0.2196 0.1740 -0.0167 0.072 Uiso 1 1 calc R
C42A C -0.2786(2) 0.19071(17) 0.08717(10) 0.0541(6) Uani 1 1 d .
H42A H -0.2830 0.1659 0.1243 0.065 Uiso 1 1 calc R
H42B H -0.3513 0.1545 0.0631 0.065 Uiso 1 1 calc R
H42C H -0.2803 0.2636 0.0882 0.065 Uiso 1 1 calc R
C51A C 0.08368(16) 0.43147(13) 0.36985(7) 0.0249(4) Uani 1 1 d .
C52A C 0.11393(16) 0.39670(14) 0.42198(8) 0.0267(4) Uani 1 1 d .
C53A C 0.13475(18) 0.46704(15) 0.46620(8) 0.0323(4) Uani 1 1 d .
H53A H 0.1549 0.4456 0.5020 0.039 Uiso 1 1 calc R
C54A C 0.12665(19) 0.56780(15) 0.45894(9) 0.0363(5) Uani 1 1 d .
H54A H 0.1427 0.6151 0.4895 0.044 Uiso 1 1 calc R
C55A C 0.09539(19) 0.59952(14) 0.40747(9) 0.0370(5) Uani 1 1 d .
H55A H 0.0900 0.6689 0.4031 0.044 Uiso 1 1 calc R
C56A C 0.07150(18) 0.53257(14) 0.36155(8) 0.0316(4) Uani 1 1 d .
C57A C 0.12161(18) 0.28603(14) 0.43125(8) 0.0298(4) Uani 1 1 d .
H57A H 0.1086 0.2485 0.3947 0.036 Uiso 1 1 calc R
C58A C 0.0173(2) 0.23733(15) 0.46604(9) 0.0407(5) Uani 1 1 d .
H58A H -0.0660 0.2434 0.4481 0.049 Uiso 1 1 calc R
H58B H 0.0295 0.2720 0.5024 0.049 Uiso 1 1 calc R
H58C H 0.0217 0.1654 0.4698 0.049 Uiso 1 1 calc R
C59A C 0.2519(2) 0.27606(16) 0.45821(9) 0.0418(5) Uani 1 1 d .
H59A H 0.3176 0.3066 0.4354 0.050 Uiso 1 1 calc R
H59B H 0.2558 0.2041 0.4620 0.050 Uiso 1 1 calc R
H59C H 0.2658 0.3111 0.4945 0.050 Uiso 1 1 calc R
C60A C 0.0279(2) 0.56857(15) 0.30621(9) 0.0441(5) Uani 1 1 d .
H60A H 0.0216 0.5109 0.2786 0.053 Uiso 1 1 calc R
C61A C -0.1037(2) 0.59632(19) 0.30662(12) 0.0668(8) Uani 1 1 d .
H61A H -0.1307 0.6174 0.2702 0.080 Uiso 1 1 calc R
H61B H -0.1005 0.6522 0.3338 0.080 Uiso 1 1 calc R
H61C H -0.1642 0.5372 0.3162 0.080 Uiso 1 1 calc R
C62A C 0.1212(2) 0.65694(19) 0.28817(11) 0.0617(7) Uani 1 1 d .
H62A H 0.2048 0.6376 0.2873 0.074 Uiso 1 1 calc R
H62B H 0.1276 0.7153 0.3141 0.074 Uiso 1 1 calc R
H62C H 0.0917 0.6751 0.2515 0.074 Uiso 1 1 calc R
B1A B 0.1776(2) 0.34415(15) 0.29201(9) 0.0267(5) Uani 1 1 d .
F1B F 0.64388(12) 0.98247(8) 0.24767(5) 0.0465(3) Uani 1 1 d .
F2B F 0.43496(13) 0.98818(9) 0.24311(5) 0.0485(3) Uani 1 1 d .
N11B N 0.49641(14) 0.83428(11) 0.21095(6) 0.0286(4) Uani 1 1 d .
N12B N 0.41368(14) 0.57172(11) 0.17795(6) 0.0312(4) Uani 1 1 d .
N21B N 0.44032(15) 0.61413(11) 0.29842(6) 0.0322(4) Uani 1 1 d .
H21B H 0.4249 0.5559 0.2793 0.039 Uiso 1 1 calc R
N22B N 0.51776(14) 0.88323(10) 0.31119(6) 0.0261(3) Uani 1 1 d .
C11B C 0.46818(17) 0.73528(13) 0.22400(8) 0.0274(4) Uani 1 1 d .
C12B C 0.44693(17) 0.66838(14) 0.17413(8) 0.0273(4) Uani 1 1 d .
C13B C 0.47063(17) 0.73751(13) 0.12912(8) 0.0272(4) Uani 1 1 d .
C14B C 0.49887(17) 0.83622(14) 0.15347(8) 0.0283(4) Uani 1 1 d .
C15B C 0.52750(19) 0.92084(15) 0.12248(8) 0.0346(5) Uani 1 1 d .
H15B H 0.5450 0.9876 0.1390 0.042 Uiso 1 1 calc R
C16B C 0.5295(2) 0.90403(15) 0.06652(8) 0.0382(5) Uani 1 1 d .
H16B H 0.5496 0.9605 0.0443 0.046 Uiso 1 1 calc R
C17B C 0.50295(19) 0.80683(15) 0.04197(8) 0.0366(5) Uani 1 1 d .
H17B H 0.5059 0.7980 0.0035 0.044 Uiso 1 1 calc R
C18B C 0.47223(18) 0.72265(15) 0.07283(8) 0.0329(4) Uani 1 1 d .
H18B H 0.4527 0.6563 0.0559 0.039 Uiso 1 1 calc R
C21B C 0.46439(17) 0.70956(13) 0.27732(8) 0.0281(4) Uani 1 1 d .
C22B C 0.48906(16) 0.78461(13) 0.32102(7) 0.0258(4) Uani 1 1 d .
C23B C 0.47640(16) 0.73070(13) 0.37103(8) 0.0272(4) Uani 1 1 d .
C24B C 0.44466(17) 0.62631(14) 0.35438(8) 0.0287(4) Uani 1 1 d .
C25B C 0.42302(18) 0.55094(14) 0.39230(8) 0.0327(5) Uani 1 1 d .
H25B H 0.4028 0.4811 0.3809 0.039 Uiso 1 1 calc R
C26B C 0.43197(18) 0.58143(15) 0.44654(8) 0.0354(5) Uani 1 1 d .
H26B H 0.4169 0.5315 0.4731 0.043 Uiso 1 1 calc R
C27B C 0.46287(18) 0.68476(15) 0.46421(8) 0.0331(5) Uani 1 1 d .
H27B H 0.4678 0.7030 0.5022 0.040 Uiso 1 1 calc R
C28B C 0.48598(17) 0.75954(14) 0.42721(8) 0.0304(4) Uani 1 1 d .
H28B H 0.5079 0.8290 0.4393 0.037 Uiso 1 1 calc R
C31B C 0.39249(18) 0.50516(13) 0.13008(8) 0.0298(4) Uani 1 1 d .
C32B C 0.49636(19) 0.47389(14) 0.10793(9) 0.0364(5) Uani 1 1 d .
C33B C 0.4697(2) 0.40412(15) 0.06350(9) 0.0443(5) Uani 1 1 d .
H33B H 0.5378 0.3819 0.0473 0.053 Uiso 1 1 calc R
C34B C 0.3470(2) 0.36634(17) 0.04235(10) 0.0487(6) Uani 1 1 d .
H34B H 0.3315 0.3189 0.0118 0.058 Uiso 1 1 calc R
C35B C 0.2462(2) 0.39701(16) 0.06522(9) 0.0433(5) Uani 1 1 d .
H35B H 0.1619 0.3701 0.0503 0.052 Uiso 1 1 calc R
C36B C 0.26621(19) 0.46669(14) 0.10979(8) 0.0330(5) Uani 1 1 d .
C37B C 0.6310(2) 0.51203(17) 0.13343(10) 0.0476(6) Uani 1 1 d .
H37B H 0.6345 0.5829 0.1484 0.057 Uiso 1 1 calc R
C38B C 0.7302(2) 0.5167(2) 0.09292(12) 0.0639(7) Uani 1 1 d .
H38D H 0.8143 0.5427 0.1119 0.077 Uiso 1 1 calc R
H38E H 0.7120 0.5619 0.0638 0.077 Uiso 1 1 calc R
H38F H 0.7285 0.4485 0.0769 0.077 Uiso 1 1 calc R
C39B C 0.6626(2) 0.4488(2) 0.18176(11) 0.0713(8) Uani 1 1 d .
H39D H 0.7496 0.4747 0.1978 0.086 Uiso 1 1 calc R
H39E H 0.6552 0.3778 0.1690 0.086 Uiso 1 1 calc R
H39F H 0.6034 0.4535 0.2095 0.086 Uiso 1 1 calc R
C40B C 0.15810(19) 0.50293(15) 0.13590(9) 0.0394(5) Uani 1 1 d .
H40B H 0.1885 0.5233 0.1751 0.047 Uiso 1 1 calc R
C41B C 0.1246(2) 0.59679(17) 0.10849(12) 0.0612(7) Uani 1 1 d .
H41D H 0.2009 0.6495 0.1096 0.073 Uiso 1 1 calc R
H41E H 0.0602 0.6224 0.1281 0.073 Uiso 1 1 calc R
H41F H 0.0913 0.5787 0.0703 0.073 Uiso 1 1 calc R
C42B C 0.0402(2) 0.42151(17) 0.13566(10) 0.0511(6) Uani 1 1 d .
H42D H 0.0627 0.3614 0.1530 0.061 Uiso 1 1 calc R
H42E H 0.0045 0.4031 0.0978 0.061 Uiso 1 1 calc R
H42F H -0.0228 0.4474 0.1561 0.061 Uiso 1 1 calc R
C51B C 0.54862(17) 0.95500(13) 0.35835(7) 0.0256(4) Uani 1 1 d .
C52B C 0.67445(17) 0.97701(14) 0.38162(8) 0.0293(4) Uani 1 1 d .
C53B C 0.70107(19) 1.04431(15) 0.42739(8) 0.0363(5) Uani 1 1 d .
H53B H 0.7858 1.0616 0.4440 0.044 Uiso 1 1 calc R
C54B C 0.6069(2) 1.08635(16) 0.44911(9) 0.0410(5) Uani 1 1 d .
H54B H 0.6272 1.1318 0.4804 0.049 Uiso 1 1 calc R
C55B C 0.4836(2) 1.06257(15) 0.42553(8) 0.0376(5) Uani 1 1 d .
H55B H 0.4196 1.0919 0.4409 0.045 Uiso 1 1 calc R
C56B C 0.45107(18) 0.99618(14) 0.37948(8) 0.0296(4) Uani 1 1 d .
C57B C 0.77944(18) 0.92836(15) 0.36045(9) 0.0351(5) Uani 1 1 d .
H57B H 0.7429 0.8860 0.3266 0.042 Uiso 1 1 calc R
C58B C 0.8273(2) 0.85822(18) 0.40233(11) 0.0550(7) Uani 1 1 d .
H58D H 0.7556 0.8082 0.4121 0.066 Uiso 1 1 calc R
H58E H 0.8678 0.8985 0.4353 0.066 Uiso 1 1 calc R
H58F H 0.8890 0.8231 0.3864 0.066 Uiso 1 1 calc R
C59B C 0.8894(2) 1.00703(17) 0.34513(10) 0.0485(6) Uani 1 1 d .
H59D H 0.8577 1.0514 0.3182 0.058 Uiso 1 1 calc R
H59E H 0.9519 0.9727 0.3293 0.058 Uiso 1 1 calc R
H59F H 0.9293 1.0478 0.3780 0.058 Uiso 1 1 calc R
C60B C 0.31320(18) 0.96915(15) 0.35528(9) 0.0356(5) Uani 1 1 d .
H60B H 0.3089 0.9194 0.3236 0.043 Uiso 1 1 calc R
C61B C 0.2283(2) 0.91827(18) 0.39731(10) 0.0522(6) Uani 1 1 d .
H61D H 0.2600 0.8581 0.4102 0.063 Uiso 1 1 calc R
H61E H 0.1412 0.8980 0.3802 0.063 Uiso 1 1 calc R
H61F H 0.2293 0.9661 0.4285 0.063 Uiso 1 1 calc R
C62B C 0.2644(2) 1.06268(16) 0.33373(10) 0.0458(6) Uani 1 1 d .
H62D H 0.3191 1.0936 0.3065 0.055 Uiso 1 1 calc R
H62E H 0.2657 1.1120 0.3643 0.055 Uiso 1 1 calc R
H62F H 0.1773 1.0422 0.3166 0.055 Uiso 1 1 calc R
B1B B 0.5232(2) 0.92559(16) 0.25230(9) 0.0312(5) Uani 1 1 d .

loop_
_atom_site_aniso_label
_atom_site_aniso_U_11
_atom_site_aniso_U_22
_atom_site_aniso_U_33
_atom_site_aniso_U_23
_atom_site_aniso_U_13
_atom_site_aniso_U_12
F1A 0.0271(6) 0.0459(7) 0.0344(6) -0.0052(5) -0.0038(5) 0.0102(5)
F2A 0.0456(7) 0.0256(6) 0.0440(7) -0.0014(5) 0.0126(5) -0.0041(5)
N11A 0.0301(8) 0.0206(7) 0.0252(8) -0.0002(6) 0.0032(7) 0.0049(6)
N12A 0.0326(9) 0.0224(8) 0.0262(9) 0.0006(7) -0.0019(7) 0.0053(7)
N21A 0.0276(8) 0.0249(8) 0.0290(9) -0.0041(7) -0.0025(7) 0.0015(6)
N22A 0.0277(8) 0.0197(7) 0.0242(8) -0.0006(6) -0.0007(6) 0.0052(6)
C11A 0.0274(10) 0.0194(9) 0.0241(10) 0.0005(7) -0.0006(8) 0.0034(7)
C12A 0.0332(10) 0.0194(9) 0.0236(10) 0.0035(7) 0.0014(8) 0.0079(8)
C13A 0.0307(10) 0.0223(9) 0.0275(10) 0.0017(8) 0.0019(8) 0.0064(8)
C14A 0.0328(10) 0.0236(9) 0.0261(10) 0.0040(8) 0.0038(8) 0.0075(8)
C15A 0.0323(11) 0.0329(11) 0.0331(12) -0.0027(9) 0.0006(9) 0.0052(9)
C16A 0.0294(11) 0.0456(13) 0.0446(13) -0.0011(10) 0.0068(10) 0.0067(9)
C17A 0.0387(12) 0.0436(12) 0.0381(12) -0.0052(10) 0.0101(10) 0.0113(10)
C18A 0.0392(11) 0.0305(10) 0.0292(11) -0.0041(8) 0.0028(9) 0.0078(9)
C21A 0.0299(10) 0.0178(9) 0.0255(10) 0.0017(7) 0.0006(8) 0.0043(7)
C22A 0.0251(9) 0.0187(9) 0.0270(10) 0.0023(7) -0.0009(8) 0.0047(7)
C23A 0.0258(9) 0.0243(9) 0.0270(10) 0.0033(8) 0.0007(8) 0.0088(7)
C24A 0.0306(10) 0.0226(9) 0.0293(11) 0.0030(8) 0.0004(8) 0.0061(8)
C25A 0.0248(10) 0.0333(11) 0.0425(13) 0.0025(9) -0.0023(9) 0.0027(8)
C26A 0.0287(11) 0.0423(12) 0.0494(14) 0.0021(10) 0.0055(10) 0.0102(9)
C27A 0.0332(11) 0.0405(12) 0.0407(13) -0.0039(10) 0.0078(9) 0.0136(9)
C28A 0.0295(10) 0.0308(10) 0.0327(11) -0.0002(8) 0.0000(8) 0.0095(8)
C31A 0.0282(10) 0.0271(10) 0.0280(11) -0.0029(8) 0.0014(8) 0.0049(8)
C32A 0.0384(11) 0.0269(10) 0.0374(12) 0.0003(9) 0.0010(9) 0.0081(8)
C33A 0.0514(14) 0.0289(11) 0.0486(14) -0.0079(10) 0.0022(11) 0.0114(10)
C34A 0.0467(13) 0.0432(13) 0.0373(13) -0.0152(10) 0.0011(10) 0.0045(10)
C35A 0.0409(12) 0.0454(13) 0.0288(11) -0.0017(10) -0.0014(9) 0.0044(10)
C36A 0.0302(10) 0.0331(11) 0.0299(11) 0.0014(9) 0.0005(8) 0.0024(8)
C37A 0.0742(17) 0.0310(12) 0.0433(14) 0.0036(10) -0.0046(12) 0.0193(11)
C38A 0.0768(19) 0.0488(15) 0.083(2) 0.0256(14) -0.0358(16) -0.0055(13)
C39A 0.0632(17) 0.0556(16) 0.079(2) 0.0282(14) 0.0067(14) 0.0155(13)
C40A 0.0529(14) 0.0343(12) 0.0362(13) 0.0085(10) -0.0049(10) 0.0068(10)
C41A 0.0725(18) 0.0556(15) 0.0528(16) 0.0210(13) 0.0022(13) 0.0127(13)
C42A 0.0748(18) 0.0400(13) 0.0538(15) 0.0045(11) 0.0005(13) 0.0297(12)
C51A 0.0227(9) 0.0242(9) 0.0272(10) -0.0041(8) 0.0008(8) 0.0047(7)
C52A 0.0215(9) 0.0306(10) 0.0274(10) -0.0008(8) 0.0008(8) 0.0037(8)
C53A 0.0302(10) 0.0380(11) 0.0278(11) -0.0035(9) 0.0026(8) 0.0049(9)
C54A 0.0355(11) 0.0332(11) 0.0386(13) -0.0112(9) 0.0043(9) 0.0038(9)
C55A 0.0419(12) 0.0237(10) 0.0457(13) -0.0025(9) 0.0058(10) 0.0069(9)
C56A 0.0319(10) 0.0267(10) 0.0366(12) 0.0001(9) 0.0014(9) 0.0078(8)
C57A 0.0372(11) 0.0278(10) 0.0258(10) 0.0019(8) 0.0006(8) 0.0106(8)
C58A 0.0442(12) 0.0337(11) 0.0439(13) 0.0082(10) 0.0021(10) 0.0067(9)
C59A 0.0427(12) 0.0452(12) 0.0410(13) 0.0060(10) 0.0019(10) 0.0175(10)
C60A 0.0648(15) 0.0274(11) 0.0415(13) 0.0016(9) -0.0032(11) 0.0159(10)
C61A 0.0564(16) 0.0537(15) 0.087(2) 0.0252(14) -0.0200(14) 0.0112(12)
C62A 0.0647(17) 0.0581(16) 0.0674(18) 0.0259(13) 0.0106(14) 0.0186(13)
B1A 0.0269(11) 0.0227(11) 0.0286(12) -0.0012(9) 0.0009(9) 0.0002(8)
F1B 0.0573(8) 0.0364(7) 0.0366(7) -0.0011(5) 0.0067(6) -0.0171(6)
F2B 0.0754(9) 0.0379(7) 0.0382(7) 0.0027(5) 0.0010(6) 0.0285(6)
N11B 0.0348(9) 0.0242(8) 0.0262(9) -0.0009(7) 0.0021(7) 0.0041(7)
N12B 0.0305(9) 0.0265(9) 0.0353(10) -0.0028(7) 0.0025(7) 0.0027(7)
N21B 0.0435(10) 0.0202(8) 0.0313(9) -0.0022(7) 0.0022(7) 0.0032(7)
N22B 0.0278(8) 0.0208(8) 0.0289(9) -0.0022(6) 0.0019(7) 0.0035(6)
C11B 0.0278(10) 0.0226(9) 0.0306(11) -0.0019(8) 0.0004(8) 0.0030(7)
C12B 0.0249(10) 0.0268(10) 0.0303(11) -0.0004(8) 0.0022(8) 0.0054(8)
C13B 0.0268(10) 0.0256(10) 0.0286(11) -0.0013(8) 0.0008(8) 0.0042(8)
C14B 0.0266(10) 0.0307(10) 0.0271(11) -0.0013(8) 0.0006(8) 0.0049(8)
C15B 0.0413(12) 0.0281(11) 0.0328(12) -0.0001(9) -0.0007(9) 0.0040(9)
C16B 0.0438(12) 0.0338(11) 0.0354(12) 0.0070(9) -0.0004(10) 0.0044(9)
C17B 0.0399(12) 0.0443(12) 0.0249(11) 0.0010(9) -0.0001(9) 0.0074(10)
C18B 0.0360(11) 0.0322(11) 0.0291(11) -0.0025(9) -0.0003(9) 0.0049(8)
C21B 0.0304(10) 0.0229(9) 0.0294(11) -0.0021(8) 0.0014(8) 0.0019(8)
C22B 0.0234(9) 0.0247(10) 0.0281(10) 0.0004(8) 0.0017(8) 0.0018(7)
C23B 0.0237(9) 0.0282(10) 0.0293(11) 0.0010(8) 0.0026(8) 0.0034(8)
C24B 0.0270(10) 0.0279(10) 0.0301(11) 0.0004(8) -0.0007(8) 0.0036(8)
C25B 0.0311(11) 0.0262(10) 0.0390(12) 0.0051(9) -0.0013(9) 0.0022(8)
C26B 0.0311(11) 0.0378(12) 0.0360(12) 0.0118(9) -0.0016(9) 0.0030(9)
C27B 0.0296(10) 0.0417(12) 0.0259(11) 0.0021(9) -0.0005(8) 0.0028(9)
C28B 0.0278(10) 0.0295(10) 0.0322(11) 0.0005(8) 0.0006(8) 0.0016(8)
C31B 0.0402(11) 0.0190(9) 0.0290(11) -0.0009(8) 0.0034(9) 0.0030(8)
C32B 0.0393(12) 0.0250(10) 0.0440(13) -0.0027(9) 0.0064(10) 0.0033(9)
C33B 0.0527(14) 0.0338(12) 0.0474(14) -0.0098(10) 0.0102(11) 0.0097(10)
C34B 0.0589(15) 0.0411(13) 0.0429(14) -0.0122(11) -0.0004(12) 0.0057(11)
C35B 0.0467(13) 0.0374(12) 0.0416(13) -0.0067(10) -0.0090(10) 0.0038(10)
C36B 0.0369(11) 0.0260(10) 0.0341(12) 0.0032(9) -0.0012(9) 0.0022(8)
C37B 0.0384(12) 0.0345(12) 0.0687(17) -0.0168(11) 0.0074(12) 0.0051(10)
C38B 0.0461(15) 0.0624(16) 0.087(2) 0.0128(15) 0.0158(14) 0.0143(12)
C39B 0.0496(16) 0.100(2) 0.0559(17) -0.0026(16) -0.0095(13) -0.0017(15)
C40B 0.0362(12) 0.0378(12) 0.0434(13) 0.0014(10) -0.0011(10) 0.0069(9)
C41B 0.0433(14) 0.0389(13) 0.104(2) 0.0133(13) 0.0105(14) 0.0092(11)
C42B 0.0409(13) 0.0438(13) 0.0684(17) 0.0144(12) 0.0005(12) 0.0074(10)
C51B 0.0297(10) 0.0182(9) 0.0276(10) 0.0000(8) 0.0026(8) 0.0013(7)
C52B 0.0282(10) 0.0265(10) 0.0326(11) 0.0013(8) 0.0033(8) 0.0032(8)
C53B 0.0322(11) 0.0355(11) 0.0368(12) -0.0032(9) -0.0065(9) 0.0001(9)
C54B 0.0491(14) 0.0365(12) 0.0358(12) -0.0099(10) 0.0025(10) 0.0062(10)
C55B 0.0401(12) 0.0339(11) 0.0408(13) -0.0064(9) 0.0107(10) 0.0106(9)
C56B 0.0312(10) 0.0241(10) 0.0337(11) 0.0003(8) 0.0049(8) 0.0049(8)
C57B 0.0283(10) 0.0380(11) 0.0390(12) 0.0005(9) 0.0017(9) 0.0070(9)
C58B 0.0448(14) 0.0507(14) 0.0765(18) 0.0217(13) 0.0145(12) 0.0197(11)
C59B 0.0368(12) 0.0537(14) 0.0581(15) 0.0160(12) 0.0105(11) 0.0112(10)
C60B 0.0272(10) 0.0321(11) 0.0474(13) -0.0034(9) 0.0037(9) 0.0058(8)
C61B 0.0318(12) 0.0534(14) 0.0716(17) 0.0135(12) 0.0090(11) 0.0047(10)
C62B 0.0340(12) 0.0438(13) 0.0614(15) 0.0055(11) 0.0029(11) 0.0120(10)
B1B 0.0406(13) 0.0215(11) 0.0294(12) -0.0015(9) 0.0018(10) 0.0008(9)

loop_
_atom_type_symbol
_atom_type_description
_atom_type_scat_dispersion_real
_atom_type_scat_dispersion_imag
_atom_type_scat_source
C C 0.0033 0.0016 'International Tables Vol C Tables 4.2.6.8 and 6.1.1.4'
H H 0.0000 0.0000 'International Tables Vol C Tables 4.2.6.8 and 6.1.1.4'
B B 0.0013 0.0007 'International Tables Vol C Tables 4.2.6.8 and 6.1.1.4'
N N 0.0061 0.0033 'International Tables Vol C Tables 4.2.6.8 and 6.1.1.4'
F F 0.0171 0.0103 'International Tables Vol C Tables 4.2.6.8 and 6.1.1.4'

loop_
_geom_angle_atom_site_label_1
_geom_angle_atom_site_label_2
_geom_angle_atom_site_label_3
_geom_angle
C11A N11A C14A 108.01(14)
C11A N11A B1A 124.95(15)
C14A N11A B1A 126.98(15)
C12A N12A C31A 119.74(16)
C24A N21A C21A 108.35(15)
C22A N22A C51A 118.44(14)
C22A N22A B1A 123.85(15)
C51A N22A B1A 117.70(14)
N11A C11A C21A 120.87(16)
N11A C11A C12A 110.54(15)
C21A C11A C12A 128.58(16)
N12A C12A C13A 135.58(17)
N12A C12A C11A 120.18(16)
C13A C12A C11A 104.24(15)
C18A C13A C14A 119.72(17)
C18A C13A C12A 133.49(17)
C14A C13A C12A 106.78(16)
C15A C14A C13A 121.93(17)
C15A C14A N11A 127.66(17)
C13A C14A N11A 110.41(16)
C14A C15A C16A 117.11(19)
C17A C16A C15A 121.88(19)
C18A C17A C16A 120.47(19)
C17A C18A C13A 118.89(18)
C11A C21A N21A 129.53(16)
C11A C21A C22A 121.08(16)
N21A C21A C22A 109.39(15)
N22A C22A C21A 121.20(16)
N22A C22A C23A 132.37(16)
C21A C22A C23A 106.43(15)
C28A C23A C24A 119.10(16)
C28A C23A C22A 135.04(17)
C24A C23A C22A 105.85(16)
N21A C24A C25A 128.37(17)
N21A C24A C23A 109.96(16)
C25A C24A C23A 121.65(18)
C26A C25A C24A 117.63(18)
C25A C26A C27A 122.03(19)
C28A C27A C26A 120.96(19)
C27A C28A C23A 118.62(18)
C36A C31A C32A 122.23(17)
C36A C31A N12A 119.11(16)
C32A C31A N12A 118.44(16)
C33A C32A C31A 117.39(18)
C33A C32A C37A 122.68(18)
C31A C32A C37A 119.92(18)
C34A C33A C32A 121.64(19)
C33A C34A C35A 119.9(2)
C34A C35A C36A 121.37(19)
C35A C36A C31A 117.39(18)
C35A C36A C40A 122.66(18)
C31A C36A C40A 119.92(17)
C39A C37A C32A 113.54(19)
C39A C37A C38A 110.40(19)
C32A C37A C38A 111.2(2)
C36A C40A C41A 114.46(19)
C36A C40A C42A 109.96(17)
C41A C40A C42A 109.81(19)
C56A C51A C52A 122.51(17)
C56A C51A N22A 118.77(16)
C52A C51A N22A 118.70(15)
C53A C52A C51A 117.58(17)
C53A C52A C57A 119.96(17)
C51A C52A C57A 122.44(16)
C54A C53A C52A 121.06(19)
C55A C54A C53A 120.10(19)
C54A C55A C56A 121.71(18)
C55A C56A C51A 116.99(18)
C55A C56A C60A 120.19(17)
C51A C56A C60A 122.74(17)
C52A C57A C59A 111.06(16)
C52A C57A C58A 111.14(15)
C59A C57A C58A 110.19(16)
C62A C60A C56A 112.26(19)
C62A C60A C61A 110.33(19)
C56A C60A C61A 111.01(19)
F1A B1A F2A 107.29(15)
F1A B1A N11A 111.03(15)
F2A B1A N11A 110.15(15)
F1A B1A N22A 110.38(15)
F2A B1A N22A 109.96(15)
N11A B1A N22A 108.04(14)
C11B N11B C14B 107.61(15)
C11B N11B B1B 125.20(16)
C14B N11B B1B 127.17(15)
C12B N12B C31B 120.64(16)
C24B N21B C21B 108.02(15)
C22B N22B C51B 117.52(15)
C22B N22B B1B 124.06(15)
C51B N22B B1B 118.41(14)
N11B C11B C21B 120.85(17)
N11B C11B C12B 110.42(16)
C21B C11B C12B 128.73(16)
N12B C12B C11B 119.60(17)
N12B C12B C13B 135.75(18)
C11B C12B C13B 104.64(15)
C18B C13B C14B 120.07(17)
C18B C13B C12B 133.67(17)
C14B C13B C12B 106.24(16)
C15B C14B C13B 121.55(18)
C15B C14B N11B 127.40(17)
C13B C14B N11B 111.04(16)
C16B C15B C14B 117.30(18)
C15B C16B C17B 121.76(19)
C18B C17B C16B 120.84(19)
C17B C18B C13B 118.47(18)
C11B C21B N21B 129.10(17)
C11B C21B C22B 121.41(16)
N21B C21B C22B 109.48(16)
N22B C22B C21B 120.92(16)
N22B C22B C23B 132.74(17)
C21B C22B C23B 106.35(15)
C28B C23B C24B 119.36(17)
C28B C23B C22B 134.92(17)
C24B C23B C22B 105.71(16)
N21B C24B C25B 127.89(17)
N21B C24B C23B 110.40(16)
C25B C24B C23B 121.71(18)
C26B C25B C24B 117.54(18)
C25B C26B C27B 121.90(18)
C28B C27B C26B 121.00(18)
C27B C28B C23B 118.48(17)
C36B C31B C32B 122.49(18)
C36B C31B N12B 117.75(17)
C32B C31B N12B 119.54(17)
C33B C32B C31B 117.11(19)
C33B C32B C37B 121.99(19)
C31B C32B C37B 120.85(18)
C34B C33B C32B 121.6(2)
C33B C34B C35B 120.4(2)
C34B C35B C36B 121.0(2)
C35B C36B C31B 117.44(19)
C35B C36B C40B 122.64(18)
C31B C36B C40B 119.91(17)
C38B C37B C32B 113.7(2)
C38B C37B C39B 110.8(2)
C32B C37B C39B 110.61(19)
C42B C40B C36B 113.42(18)
C42B C40B C41B 110.04(18)
C36B C40B C41B 110.92(18)
C52B C51B C56B 122.91(17)
C52B C51B N22B 118.18(16)
C56B C51B N22B 118.88(16)
C53B C52B C51B 117.09(17)
C53B C52B C57B 119.86(17)
C51B C52B C57B 123.02(17)
C54B C53B C52B 121.34(19)
C55B C54B C53B 120.23(19)
C54B C55B C56B 121.14(19)
C55B C56B C51B 117.29(17)
C55B C56B C60B 119.88(17)
C51B C56B C60B 122.81(17)
C59B C57B C52B 112.06(17)
C59B C57B C58B 110.15(17)
C52B C57B C58B 111.09(17)
C56B C60B C61B 111.00(17)
C56B C60B C62B 111.47(16)
C61B C60B C62B 110.58(17)
F2B B1B F1B 108.30(16)
F2B B1B N11B 111.02(17)
F1B B1B N11B 110.09(16)
F2B B1B N22B 110.41(16)
F1B B1B N22B 109.51(16)
N11B B1B N22B 107.51(15)

loop_
_geom_bond_atom_site_label_1
_geom_bond_atom_site_label_2
_geom_bond_distance
F1A B1A 1.392(2)
F2A B1A 1.402(2)
N11A C11A 1.357(2)
N11A C14A 1.418(2)
N11A B1A 1.537(3)
N12A C12A 1.280(2)
N12A C31A 1.425(2)
N21A C24A 1.375(2)
N21A C21A 1.382(2)
N22A C22A 1.336(2)
N22A C51A 1.452(2)
N22A B1A 1.559(3)
C11A C21A 1.370(3)
C11A C12A 1.476(2)
C12A C13A 1.474(3)
C13A C18A 1.391(3)
C13A C14A 1.408(3)
C14A C15A 1.382(3)
C15A C16A 1.392(3)
C16A C17A 1.392(3)
C17A C18A 1.383(3)
C21A C22A 1.423(2)
C22A C23A 1.444(2)
C23A C28A 1.405(3)
C23A C24A 1.423(2)
C24A C25A 1.389(3)
C25A C26A 1.373(3)
C26A C27A 1.397(3)
C27A C28A 1.381(3)
C31A C36A 1.403(3)
C31A C32A 1.407(3)
C32A C33A 1.390(3)
C32A C37A 1.516(3)
C33A C34A 1.376(3)
C34A C35A 1.385(3)
C35A C36A 1.393(3)
C36A C40A 1.518(3)
C37A C39A 1.512(3)
C37A C38A 1.526(3)
C40A C41A 1.521(3)
C40A C42A 1.533(3)
C51A C56A 1.403(2)
C51A C52A 1.405(3)
C52A C53A 1.390(3)
C52A C57A 1.523(2)
C53A C54A 1.384(3)
C54A C55A 1.376(3)
C55A C56A 1.393(3)
C56A C60A 1.517(3)
C57A C59A 1.525(3)
C57A C58A 1.534(3)
C60A C62A 1.514(3)
C60A C61A 1.526(3)
F1B B1B 1.399(2)
F2B B1B 1.382(3)
N11B C11B 1.362(2)
N11B C14B 1.412(2)
N11B B1B 1.534(3)
N12B C12B 1.289(2)
N12B C31B 1.428(2)
N21B C24B 1.371(2)
N21B C21B 1.384(2)
N22B C22B 1.337(2)
N22B C51B 1.456(2)
N22B B1B 1.569(3)
C11B C21B 1.364(3)
C11B C12B 1.469(3)
C12B C13B 1.473(2)
C13B C18B 1.389(3)
C13B C14B 1.405(3)
C14B C15B 1.388(3)
C15B C16B 1.385(3)
C16B C17B 1.389(3)
C17B C18B 1.385(3)
C21B C22B 1.420(2)
C22B C23B 1.446(2)
C23B C28B 1.408(3)
C23B C24B 1.418(3)
C24B C25B 1.396(3)
C25B C26B 1.368(3)
C26B C27B 1.410(3)
C27B C28B 1.377(3)
C31B C36B 1.405(3)
C31B C32B 1.406(3)
C32B C33B 1.388(3)
C32B C37B 1.519(3)
C33B C34B 1.375(3)
C34B C35B 1.382(3)
C35B C36B 1.391(3)
C36B C40B 1.519(3)
C37B C38B 1.514(3)
C37B C39B 1.526(3)
C40B C42B 1.518(3)
C40B C41B 1.528(3)
C51B C52B 1.398(2)
C51B C56B 1.399(3)
C52B C53B 1.393(3)
C52B C57B 1.521(3)
C53B C54B 1.380(3)
C54B C55B 1.378(3)
C55B C56B 1.394(3)
C56B C60B 1.524(3)
C57B C59B 1.519(3)
C57B C58B 1.530(3)
C60B C61B 1.532(3)
C60B C62B 1.533(3)

loop_
_geom_torsion_atom_site_label_1
_geom_torsion_atom_site_label_2
_geom_torsion_atom_site_label_3
_geom_torsion_atom_site_label_4
_geom_torsion
C14A N11A C11A C21A -178.58(16)
B1A N11A C11A C21A -1.1(3)
C14A N11A C11A C12A 0.33(19)
B1A N11A C11A C12A 177.79(15)
C31A N12A C12A C13A -3.0(3)
C31A N12A C12A C11A 177.51(15)
N11A C11A C12A N12A 178.82(15)
C21A C11A C12A N12A -2.4(3)
N11A C11A C12A C13A -0.78(18)
C21A C11A C12A C13A 178.02(17)
N12A C12A C13A C18A 0.3(4)
C11A C12A C13A C18A 179.77(19)
N12A C12A C13A C14A -178.6(2)
C11A C12A C13A C14A 0.91(18)
C18A C13A C14A C15A 0.3(3)
C12A C13A C14A C15A 179.30(17)
C18A C13A C14A N11A -179.81(16)
C12A C13A C14A N11A -0.77(19)
C11A N11A C14A C15A -179.78(18)
B1A N11A C14A C15A 2.8(3)
C11A N11A C14A C13A 0.29(19)
B1A N11A C14A C13A -177.11(16)
C13A C14A C15A C16A -0.7(3)
N11A C14A C15A C16A 179.42(18)
C14A C15A C16A C17A 0.4(3)
C15A C16A C17A C18A 0.3(3)
C16A C17A C18A C13A -0.7(3)
C14A C13A C18A C17A 0.4(3)
C12A C13A C18A C17A -178.30(19)
N11A C11A C21A N21A 178.89(16)
C12A C11A C21A N21A 0.2(3)
N11A C11A C21A C22A -0.3(3)
C12A C11A C21A C22A -178.96(16)
C24A N21A C21A C11A 179.01(18)
C24A N21A C21A C22A -1.75(19)
C51A N22A C22A C21A -178.83(15)
B1A N22A C22A C21A -0.4(2)
C51A N22A C22A C23A 1.9(3)
B1A N22A C22A C23A -179.69(17)
C11A C21A C22A N22A 1.0(3)
N21A C21A C22A N22A -178.27(15)
C11A C21A C22A C23A -179.53(16)
N21A C21A C22A C23A 1.16(19)
N22A C22A C23A C28A 0.5(3)
C21A C22A C23A C28A -178.87(19)
N22A C22A C23A C24A 179.19(18)
C21A C22A C23A C24A -0.14(19)
C21A N21A C24A C25A 179.86(18)
C21A N21A C24A C23A 1.67(19)
C28A C23A C24A N21A 178.04(16)
C22A C23A C24A N21A -0.93(19)
C28A C23A C24A C25A -0.3(3)
C22A C23A C24A C25A -179.26(17)
N21A C24A C25A C26A -177.24(18)
C23A C24A C25A C26A 0.8(3)
C24A C25A C26A C27A -0.6(3)
C25A C26A C27A C28A -0.1(3)
C26A C27A C28A C23A 0.6(3)
C24A C23A C28A C27A -0.4(3)
C22A C23A C28A C27A 178.18(19)
C12A N12A C31A C36A -86.8(2)
C12A N12A C31A C32A 98.5(2)
C36A C31A C32A C33A 3.1(3)
N12A C31A C32A C33A 177.64(17)
C36A C31A C32A C37A -176.93(19)
N12A C31A C32A C37A -2.4(3)
C31A C32A C33A C34A -1.2(3)
C37A C32A C33A C34A 178.8(2)
C32A C33A C34A C35A -0.7(3)
C33A C34A C35A C36A 0.9(3)
C34A C35A C36A C31A 0.9(3)
C34A C35A C36A C40A -177.20(19)
C32A C31A C36A C35A -2.9(3)
N12A C31A C36A C35A -177.42(16)
C32A C31A C36A C40A 175.21(18)
N12A C31A C36A C40A 0.7(3)
C33A C32A C37A C39A -38.4(3)
C31A C32A C37A C39A 141.7(2)
C33A C32A C37A C38A 86.9(3)
C31A C32A C37A C38A -93.1(2)
C35A C36A C40A C41A -16.3(3)
C31A C36A C40A C41A 165.72(19)
C35A C36A C40A C42A 107.9(2)
C31A C36A C40A C42A -70.1(2)
C22A N22A C51A C56A -89.5(2)
B1A N22A C51A C56A 92.05(19)
C22A N22A C51A C52A 89.1(2)
B1A N22A C51A C52A -89.40(19)
C56A C51A C52A C53A -1.4(3)
N22A C51A C52A C53A -179.87(15)
C56A C51A C52A C57A 177.34(17)
N22A C51A C52A C57A -1.2(2)
C51A C52A C53A C54A -0.4(3)
C57A C52A C53A C54A -179.13(17)
C52A C53A C54A C55A 1.1(3)
C53A C54A C55A C56A -0.2(3)
C54A C55A C56A C51A -1.5(3)
C54A C55A C56A C60A 175.49(19)
C52A C51A C56A C55A 2.3(3)
N22A C51A C56A C55A -179.23(16)
C52A C51A C56A C60A -174.61(18)
N22A C51A C56A C60A 3.9(3)
C53A C52A C57A C59A -58.6(2)
C51A C52A C57A C59A 122.73(19)
C53A C52A C57A C58A 64.5(2)
C51A C52A C57A C58A -114.22(19)
C55A C56A C60A C62A 58.1(3)
C51A C56A C60A C62A -125.1(2)
C55A C56A C60A C61A -65.9(3)
C51A C56A C60A C61A 110.9(2)
C11A N11A B1A F1A 122.70(18)
C14A N11A B1A F1A -60.3(2)
C11A N11A B1A F2A -118.60(18)
C14A N11A B1A F2A 58.4(2)
C11A N11A B1A N22A 1.5(2)
C14A N11A B1A N22A 178.50(15)
C22A N22A B1A F1A -122.31(17)
C51A N22A B1A F1A 56.09(19)
C22A N22A B1A F2A 119.51(17)
C51A N22A B1A F2A -62.1(2)
C22A N22A B1A N11A -0.7(2)
C51A N22A B1A N11A 177.67(14)
C14B N11B C11B C21B 177.28(17)
B1B N11B C11B C21B -1.5(3)
C14B N11B C11B C12B -1.8(2)
B1B N11B C11B C12B 179.38(17)
C31B N12B C12B C11B 180.00(16)
C31B N12B C12B C13B 0.9(3)
N11B C11B C12B N12B -177.07(16)
C21B C11B C12B N12B 3.9(3)
N11B C11B C12B C13B 2.3(2)
C21B C11B C12B C13B -176.73(18)
N12B C12B C13B C18B -4.2(4)
C11B C12B C13B C18B 176.6(2)
N12B C12B C13B C14B 177.4(2)
C11B C12B C13B C14B -1.81(19)
C18B C13B C14B C15B 0.7(3)
C12B C13B C14B C15B 179.40(17)
C18B C13B C14B N11B -177.90(16)
C12B C13B C14B N11B 0.8(2)
C11B N11B C14B C15B -177.87(19)
B1B N11B C14B C15B 0.9(3)
C11B N11B C14B C13B 0.6(2)
B1B N11B C14B C13B 179.38(17)
C13B C14B C15B C16B -1.2(3)
N11B C14B C15B C16B 177.15(18)
C14B C15B C16B C17B 0.6(3)
C15B C16B C17B C18B 0.5(3)
C16B C17B C18B C13B -1.0(3)
C14B C13B C18B C17B 0.4(3)
C12B C13B C18B C17B -177.84(19)
N11B C11B C21B N21B -178.55(17)
C12B C11B C21B N21B 0.4(3)
N11B C11B C21B C22B 0.3(3)
C12B C11B C21B C22B 179.20(17)
C24B N21B C21B C11B -179.03(19)
C24B N21B C21B C22B 2.0(2)
C51B N22B C22B C21B -176.69(16)
B1B N22B C22B C21B 1.8(3)
C51B N22B C22B C23B 3.0(3)
B1B N22B C22B C23B -178.47(19)
C11B C21B C22B N22B -0.5(3)
N21B C21B C22B N22B 178.56(16)
C11B C21B C22B C23B 179.78(17)
N21B C21B C22B C23B -1.2(2)
N22B C22B C23B C28B 1.7(4)
C21B C22B C23B C28B -178.6(2)
N22B C22B C23B C24B -179.78(19)
C21B C22B C23B C24B -0.07(19)
C21B N21B C24B C25B 178.27(19)
C21B N21B C24B C23B -2.1(2)
C28B C23B C24B N21B -179.90(16)
C22B C23B C24B N21B 1.3(2)
C28B C23B C24B C25B -0.2(3)
C22B C23B C24B C25B -179.01(17)
N21B C24B C25B C26B -179.62(18)
C23B C24B C25B C26B 0.8(3)
C24B C25B C26B C27B -0.5(3)
C25B C26B C27B C28B -0.3(3)
C26B C27B C28B C23B 0.9(3)
C24B C23B C28B C27B -0.6(3)
C22B C23B C28B C27B 177.74(19)
C12B N12B C31B C36B -102.9(2)
C12B N12B C31B C32B 82.4(2)
C36B C31B C32B C33B 1.6(3)
N12B C31B C32B C33B 175.99(17)
C36B C31B C32B C37B -175.91(18)
N12B C31B C32B C37B -1.5(3)
C31B C32B C33B C34B -0.6(3)
C37B C32B C33B C34B 176.8(2)
C32B C33B C34B C35B -0.2(3)
C33B C34B C35B C36B 0.2(3)
C34B C35B C36B C31B 0.7(3)
C34B C35B C36B C40B 179.6(2)
C32B C31B C36B C35B -1.6(3)
N12B C31B C36B C35B -176.11(17)
C32B C31B C36B C40B 179.45(18)
N12B C31B C36B C40B 5.0(3)
C33B C32B C37B C38B 31.3(3)
C31B C32B C37B C38B -151.3(2)
C33B C32B C37B C39B -94.1(3)
C31B C32B C37B C39B 83.3(2)
C35B C36B C40B C42B 34.8(3)
C31B C36B C40B C42B -146.33(19)
C35B C36B C40B C41B -89.6(2)
C31B C36B C40B C41B 89.2(2)
C22B N22B C51B C52B 86.8(2)
B1B N22B C51B C52B -91.8(2)
C22B N22B C51B C56B -91.1(2)
B1B N22B C51B C56B 90.3(2)
C56B C51B C52B C53B -0.9(3)
N22B C51B C52B C53B -178.71(16)
C56B C51B C52B C57B 176.89(17)
N22B C51B C52B C57B -0.9(3)
C51B C52B C53B C54B 0.7(3)
C57B C52B C53B C54B -177.13(18)
C52B C53B C54B C55B -0.3(3)
C53B C54B C55B C56B -0.1(3)
C54B C55B C56B C51B 0.0(3)
C54B C55B C56B C60B 178.34(18)
C52B C51B C56B C55B 0.6(3)
N22B C51B C56B C55B 178.36(16)
C52B C51B C56B C60B -177.76(17)
N22B C51B C56B C60B 0.0(3)
C53B C52B C57B C59B -58.6(2)
C51B C52B C57B C59B 123.7(2)
C53B C52B C57B C58B 65.1(2)
C51B C52B C57B C58B -112.6(2)
C55B C56B C60B C61B -60.2(2)
C51B C56B C60B C61B 118.1(2)
C55B C56B C60B C62B 63.5(2)
C51B C56B C60B C62B -118.2(2)
C11B N11B B1B F2B -118.41(19)
C14B N11B B1B F2B 63.0(2)
C11B N11B B1B F1B 121.68(19)
C14B N11B B1B F1B -56.9(2)
C11B N11B B1B N22B 2.5(2)
C14B N11B B1B N22B -176.10(16)
C22B N22B B1B F2B 118.63(18)
C51B N22B B1B F2B -62.8(2)
C22B N22B B1B F1B -122.21(18)
C51B N22B B1B F1B 56.3(2)
C22B N22B B1B N11B -2.6(2)
C51B N22B B1B N11B 175.90(15)
